data_4101197
loop_
_publ_author_name
'Burck, Sebastian'
'Gudat, Dietrich'
'Nieger, Martin'
'Du Mont, Wolf-Walter'

_publ_section_title
;
 P-Hydrogen substituted 1,3,2-Diazaphospholenes: Molecular Hydrides
;
_journal_name_full 'Journal of the American Chemical Society'
_journal_paper_doi 10.1021/ja057827j
_journal_year 2006
_chemical_formula_moiety 'C10 H20 N2 P - Sn Cl3'
_chemical_formula_sum 'C10 H20 Cl3 N2 P Sn'
_chemical_formula_weight 424.29
_space_group_IT_number 62
_symmetry_cell_setting orthorhombic
_symmetry_space_group_name_Hall '-P 2ac 2n'
_symmetry_space_group_name_H-M 'P n m a'
_cell_angle_alpha 90.00
_cell_angle_beta 90.00
_cell_angle_gamma 90.00
_cell_formula_units_Z 4
_cell_length_a 12.7132(3)
_cell_length_b 17.4583(5)
_cell_length_c 7.7723(2)
_cell_measurement_temperature 123(2)
_cell_volume 1725.07(8)
_diffrn_ambient_temperature 123(2)
_exptl_crystal_density_diffrn 1.634
_cod_database_code 4101197

loop_
_symmetry_equiv_pos_as_xyz
'x, y, z'
'-x+1/2, -y, z+1/2'
'-x, y+1/2, -z'
'x+1/2, -y+1/2, -z+1/2'
'-x, -y, -z'
'x-1/2, y, -z-1/2'
'x, -y-1/2, z'
'-x-1/2, y-1/2, z-1/2'

loop_
_atom_site_label
_atom_site_type_symbol
_atom_site_fract_x
_atom_site_fract_y
_atom_site_fract_z
_atom_site_U_iso_or_equiv
_atom_site_adp_type
_atom_site_occupancy
_atom_site_symmetry_multiplicity
_atom_site_calc_flag
_atom_site_refinement_flags
_atom_site_disorder_assembly
_atom_site_disorder_group
P1 P 0.37355(6) 0.7500 0.60570(9) 0.01978(17) Uani 1 2 d S . .
N1 N 0.33804(12) 0.68250(10) 0.7445(2) 0.0226(4) Uani 1 1 d . . .
C1 C 0.29856(16) 0.71173(14) 0.8937(3) 0.0319(5) Uani 1 1 d . . .
H1 H 0.2740 0.6813 0.9867 0.038 Uiso 1 1 calc R . .
C11 C 0.34855(17) 0.59778(13) 0.7150(4) 0.0413(6) Uani 1 1 d . . .
C12 C 0.2387(2) 0.56292(15) 0.7184(4) 0.0535(8) Uani 1 1 d . . .
H12A H 0.2066 0.5718 0.8313 0.080 Uiso 1 1 calc R . .
H12B H 0.2434 0.5077 0.6971 0.080 Uiso 1 1 calc R . .
H12C H 0.1953 0.5868 0.6290 0.080 Uiso 1 1 calc R . .
C13 C 0.4170(2) 0.56521(18) 0.8615(5) 0.0739(12) Uani 1 1 d . . .
H13A H 0.3825 0.5746 0.9722 0.111 Uiso 1 1 calc R . .
H13B H 0.4860 0.5903 0.8604 0.111 Uiso 1 1 calc R . .
H13C H 0.4262 0.5100 0.8450 0.111 Uiso 1 1 calc R . .
C14 C 0.3999(2) 0.58497(16) 0.5405(5) 0.0594(9) Uani 1 1 d . . .
H14A H 0.4703 0.6078 0.5403 0.089 Uiso 1 1 calc R . .
H14B H 0.3569 0.6089 0.4507 0.089 Uiso 1 1 calc R . .
H14C H 0.4055 0.5299 0.5182 0.089 Uiso 1 1 calc R . .
Sn1 Sn 0.535259(16) 0.7500 0.16966(3) 0.03089(9) Uani 1 2 d S . .
Cl2 Cl 0.65707(6) 0.64523(4) 0.24647(8) 0.0527(2) Uani 1 1 d . . .
Cl1 Cl 0.58751(5) 0.7500 -0.13416(9) 0.02688(18) Uani 1 2 d S . .

loop_
_atom_site_aniso_label
_atom_site_aniso_U_11
_atom_site_aniso_U_22
_atom_site_aniso_U_33
_atom_site_aniso_U_23
_atom_site_aniso_U_13
_atom_site_aniso_U_12
P1 0.0212(4) 0.0193(4) 0.0188(4) 0.000 0.0036(3) 0.000
N1 0.0175(8) 0.0209(10) 0.0294(10) 0.0062(7) -0.0025(7) -0.0005(7)
C1 0.0195(10) 0.0546(14) 0.0215(11) 0.0131(10) 0.0000(9) -0.0041(10)
C11 0.0268(12) 0.0175(12) 0.0797(19) 0.0115(12) -0.0159(13) 0.0001(9)
C12 0.0369(13) 0.0278(14) 0.096(2) 0.0224(14) -0.0226(15) -0.0116(11)
C13 0.0448(16) 0.0354(16) 0.141(3) 0.0396(19) -0.0470(19) -0.0083(13)
C14 0.0384(14) 0.0305(15) 0.109(3) -0.0308(16) 0.0007(16) 0.0065(11)
Sn1 0.02420(13) 0.04858(17) 0.01987(13) 0.000 0.00196(9) 0.000
Cl2 0.0841(5) 0.0377(4) 0.0362(3) -0.0032(3) -0.0269(4) 0.0107(3)
Cl1 0.0181(3) 0.0415(5) 0.0210(4) 0.000 0.0003(3) 0.000

loop_
_geom_bond_atom_site_label_1
_geom_bond_atom_site_label_2
_geom_bond_distance
_geom_bond_site_symmetry_2
_geom_bond_publ_flag
P1 N1 1.6601(17) 7_575 ?
P1 N1 1.6601(17) . ?
P1 Sn1 3.9638(7) . ?
N1 C1 1.363(3) . ?
N1 C11 1.503(3) . ?
C1 C1 1.336(5) 7_575 ?
C1 H1 0.9500 . ?
C11 C14 1.522(4) . ?
C11 C12 1.524(3) . ?
C11 C13 1.542(4) . ?
C12 H12A 0.9800 . ?
C12 H12B 0.9800 . ?
C12 H12C 0.9800 . ?
C13 H13A 0.9800 . ?
C13 H13B 0.9800 . ?
C13 H13C 0.9800 . ?
C14 H14A 0.9800 . ?
C14 H14B 0.9800 . ?
C14 H14C 0.9800 . ?
Sn1 Cl1 2.4530(7) . ?
Sn1 Cl2 2.4699(7) 7_575 ?
Sn1 Cl2 2.4699(7) . ?
